data_7024271
loop_
_publ_author_name
'Afrati, Tereza'
'Pantazaki, Anastasia A.'
'Dendrinou-Samara, Catherine'
'Raptopoulou, Catherine'
'Terzis, Aris'
'Kessissoglou, Dimitris P.'

_publ_section_title
;
 Copper inverse-9-metallacrown-3 compounds interacting with DNA.
;
_journal_issue 3
_journal_name_full 'Dalton transactions (Cambridge, England : 2003)'
_journal_page_first 765
_journal_page_last 775
_journal_paper_doi 10.1039/b914112j
_journal_volume 39
_journal_year 2010
_chemical_formula_sum 'C53.75 H43.75 Cl4 Cu3 N6.25 O11.25'
_chemical_formula_weight 1289.62
_chemical_name_systematic
;
?
;
_space_group_IT_number 2
_symmetry_cell_setting triclinic
_symmetry_space_group_name_Hall '-P 1'
_symmetry_space_group_name_H-M 'P -1'
_atom_sites_solution_hydrogens geom
_atom_sites_solution_primary direct
_atom_sites_solution_secondary difmap
_audit_creation_method SHELXL-97
_cell_angle_alpha 90.61(2)
_cell_angle_beta 94.51(3)
_cell_angle_gamma 104.34(3)
_cell_formula_units_Z 4
_cell_length_a 14.820(10)
_cell_length_b 15.783(8)
_cell_length_c 24.900(10)
_cell_measurement_reflns_used 25
_cell_measurement_temperature 298
_cell_measurement_theta_max 11.0
_cell_measurement_theta_min 5.5
_cell_volume 5623(5)
_computing_structure_refinement 'SHELXL-97 (Sheldrick, 1997)'
_computing_structure_solution 'SHELXS-97 (Sheldrick, 1997)'
_diffrn_ambient_temperature 298
_diffrn_measured_fraction_theta_full 0.997
_diffrn_measured_fraction_theta_max 0.997
_diffrn_measurement_device_type 'Crystal Logic Dual Goniometer'
_diffrn_measurement_method '\q/2\q scans'
_diffrn_radiation_monochromator graphite
_diffrn_radiation_source 'fine-focus sealed tube'
_diffrn_radiation_type MoK\a
_diffrn_radiation_wavelength 0.71073
_diffrn_reflns_av_R_equivalents 0.1242
_diffrn_reflns_av_sigmaI/netI 0.0693
_diffrn_reflns_limit_h_max 0
_diffrn_reflns_limit_h_min -14
_diffrn_reflns_limit_k_max 15
_diffrn_reflns_limit_k_min -15
_diffrn_reflns_limit_l_max 24
_diffrn_reflns_limit_l_min -24
_diffrn_reflns_number 12140
_diffrn_reflns_theta_full 20.65
_diffrn_reflns_theta_max 20.65
_diffrn_reflns_theta_min 1.42
_diffrn_standards_decay_% 0.7
_diffrn_standards_interval_count 97
_diffrn_standards_number 3
_exptl_absorpt_coefficient_mu 1.379
_exptl_absorpt_correction_type none
_exptl_crystal_colour green
_exptl_crystal_density_diffrn 1.523
_exptl_crystal_density_method 'not measured'
_exptl_crystal_description parall
_exptl_crystal_F_000 2620
_exptl_crystal_size_max 0.60
_exptl_crystal_size_mid 0.20
_exptl_crystal_size_min 0.10
_refine_diff_density_max 0.910
_refine_diff_density_min -0.449
_refine_diff_density_rms 0.082
_refine_ls_extinction_method none
_refine_ls_goodness_of_fit_ref 1.054
_refine_ls_hydrogen_treatment mixed
_refine_ls_matrix_type full
_refine_ls_number_parameters 1292
_refine_ls_number_reflns 11473
_refine_ls_number_restraints 0
_refine_ls_restrained_S_all 1.054
_refine_ls_R_factor_all 0.0929
_refine_ls_R_factor_gt 0.0589
_refine_ls_shift/su_max 0.001
_refine_ls_shift/su_mean 0.000
_refine_ls_structure_factor_coef Fsqd
_refine_ls_weighting_details 'calc w=1/[\s^2^(Fo^2^)+(0.0715P)^2^+20.0112P] where P=(Fo^2^+2Fc^2^)/3'
_refine_ls_weighting_scheme calc
_refine_ls_wR_factor_gt 0.1495
_refine_ls_wR_factor_ref 0.1756
_reflns_number_gt 8127
_reflns_number_total 11473
_reflns_threshold_expression >2sigma(I)
_cod_data_source_file b914112j.txt
_cod_data_source_block kecu11
_cod_original_sg_symbol_H-M P-1
_cod_database_code 7024271

loop_
_symmetry_equiv_pos_as_xyz
'x, y, z'
'-x, -y, -z'

loop_
_atom_site_label
_atom_site_type_symbol
_atom_site_fract_x
_atom_site_fract_y
_atom_site_fract_z
_atom_site_U_iso_or_equiv
_atom_site_adp_type
_atom_site_occupancy
_atom_site_symmetry_multiplicity
_atom_site_calc_flag
_atom_site_refinement_flags
Cu1 Cu 0.67603(7) 0.13003(7) 0.28326(4) 0.0479(3) Uani 1 1 d .
Cu2 Cu 0.47839(7) 0.03178(7) 0.32278(4) 0.0519(3) Uani 1 1 d .
Cu3 Cu 0.67075(7) 0.06136(7) 0.39984(4) 0.0523(3) Uani 1 1 d .
OX1 O 0.6002(4) 0.1084(4) 0.3450(2) 0.0482(16) Uani 1 1 d .
HOX1 H 0.599(7) 0.152(6) 0.356(4) 0.063 Uiso 1 1 d .
O1 O 0.7876(4) 0.1428(4) 0.3859(2) 0.0619(17) Uani 1 1 d .
N1 N 0.7711(4) 0.1746(4) 0.2315(3) 0.0472(18) Uani 1 1 d .
N2 N 0.7902(5) 0.1557(4) 0.3333(3) 0.0511(18) Uani 1 1 d .
O11 O 0.5683(4) 0.1259(4) 0.2327(2) 0.0553(15) Uani 1 1 d .
N11 N 0.3620(5) -0.0471(5) 0.2875(3) 0.0547(19) Uani 1 1 d .
N12 N 0.4926(5) 0.0671(4) 0.2477(3) 0.0501(18) Uani 1 1 d .
O21 O 0.4762(4) -0.0410(4) 0.3844(2) 0.0620(17) Uani 1 1 d .
N21 N 0.7165(5) 0.0233(5) 0.4698(3) 0.0559(19) Uani 1 1 d .
N22 N 0.5543(5) -0.0215(4) 0.4184(3) 0.0491(18) Uani 1 1 d .
O31 O 0.6562(5) -0.0125(4) 0.2707(3) 0.0662(17) Uani 1 1 d .
O32 O 0.7088(5) -0.0485(4) 0.3513(3) 0.0740(19) Uani 1 1 d .
O41 O 0.4029(4) 0.1376(4) 0.3437(2) 0.0588(16) Uani 1 1 d .
C1 C 0.7548(6) 0.1824(5) 0.1784(4) 0.054(2) Uani 1 1 d .
H1 H 0.6935 0.1671 0.1631 0.050(12) Uiso 1 1 calc R
C2 C 0.8261(7) 0.2122(6) 0.1458(4) 0.063(3) Uani 1 1 d .
H2 H 0.8132 0.2183 0.1090 0.050(12) Uiso 1 1 calc R
C3 C 0.9163(7) 0.2326(6) 0.1684(4) 0.065(3) Uani 1 1 d .
H3 H 0.9652 0.2527 0.1469 0.050(12) Uiso 1 1 calc R
C4 C 0.9351(6) 0.2237(6) 0.2227(4) 0.063(3) Uani 1 1 d .
H4 H 0.9964 0.2362 0.2380 0.050(12) Uiso 1 1 calc R
C5 C 0.8608(6) 0.1957(5) 0.2541(3) 0.047(2) Uani 1 1 d .
C6 C 0.8695(6) 0.1829(5) 0.3129(3) 0.047(2) Uani 1 1 d .
C7 C 0.9611(3) 0.1983(4) 0.3448(2) 0.047(2) Uani 1 1 d G
C8 C 1.0292(4) 0.2764(3) 0.3430(3) 0.063(3) Uani 1 1 d G
H8 H 1.0189 0.3201 0.3204 0.096(15) Uiso 1 1 calc R
C9 C 1.1128(4) 0.2891(4) 0.3752(3) 0.083(3) Uani 1 1 d G
H9 H 1.1584 0.3413 0.3740 0.096(15) Uiso 1 1 calc R
C10 C 1.1282(4) 0.2237(6) 0.4091(3) 0.093(4) Uani 1 1 d G
H10 H 1.1841 0.2322 0.4306 0.096(15) Uiso 1 1 calc R
C11 C 1.0600(5) 0.1456(5) 0.4108(2) 0.089(3) Uani 1 1 d G
H11 H 1.0703 0.1019 0.4334 0.096(15) Uiso 1 1 calc R
C12 C 0.9764(4) 0.1329(3) 0.3786(3) 0.066(3) Uani 1 1 d G
H12 H 0.9308 0.0807 0.3798 0.096(15) Uiso 1 1 calc R
C21 C 0.2984(7) -0.1073(6) 0.3105(4) 0.067(3) Uani 1 1 d .
H21 H 0.3069 -0.1160 0.3472 0.070(14) Uiso 1 1 calc R
C22 C 0.2203(7) -0.1569(7) 0.2812(5) 0.079(3) Uani 1 1 d .
H22 H 0.1775 -0.1996 0.2978 0.070(14) Uiso 1 1 calc R
C23 C 0.2060(7) -0.1433(8) 0.2279(5) 0.085(3) Uani 1 1 d .
H23 H 0.1529 -0.1756 0.2078 0.070(14) Uiso 1 1 calc R
C24 C 0.2714(6) -0.0809(6) 0.2040(4) 0.067(3) Uani 1 1 d .
H24 H 0.2628 -0.0711 0.1675 0.070(14) Uiso 1 1 calc R
C25 C 0.3491(6) -0.0331(6) 0.2341(4) 0.052(2) Uani 1 1 d .
C26 C 0.4256(6) 0.0320(6) 0.2124(4) 0.051(2) Uani 1 1 d .
C27 C 0.4274(4) 0.0520(4) 0.15520(19) 0.053(2) Uani 1 1 d G
C28 C 0.3600(4) 0.0880(4) 0.1289(3) 0.063(3) Uani 1 1 d G
H28 H 0.3111 0.0977 0.1474 0.101(16) Uiso 1 1 calc R
C29 C 0.3657(5) 0.1094(5) 0.0751(3) 0.089(4) Uani 1 1 d G
H29 H 0.3206 0.1335 0.0575 0.101(16) Uiso 1 1 calc R
C30 C 0.4387(6) 0.0949(5) 0.04752(19) 0.108(5) Uani 1 1 d G
H30 H 0.4425 0.1092 0.0115 0.101(16) Uiso 1 1 calc R
C31 C 0.5061(5) 0.0589(5) 0.0738(3) 0.091(4) Uani 1 1 d G
H31 H 0.5549 0.0492 0.0553 0.101(16) Uiso 1 1 calc R
C32 C 0.5004(4) 0.0375(4) 0.1276(3) 0.068(3) Uani 1 1 d G
H32 H 0.5455 0.0134 0.1452 0.101(16) Uiso 1 1 calc R
C41 C 0.7969(7) 0.0583(6) 0.4983(4) 0.065(3) Uani 1 1 d .
H41 H 0.8423 0.0991 0.4821 0.078(15) Uiso 1 1 calc R
C42 C 0.8164(8) 0.0373(7) 0.5505(4) 0.077(3) Uani 1 1 d .
H42 H 0.8730 0.0639 0.5697 0.078(15) Uiso 1 1 calc R
C43 C 0.7486(8) -0.0249(7) 0.5739(4) 0.076(3) Uani 1 1 d .
H43 H 0.7595 -0.0403 0.6093 0.078(15) Uiso 1 1 calc R
C44 C 0.6657(7) -0.0640(6) 0.5451(4) 0.062(3) Uani 1 1 d .
H44 H 0.6203 -0.1063 0.5603 0.078(15) Uiso 1 1 calc R
C45 C 0.6517(6) -0.0383(6) 0.4925(4) 0.055(2) Uani 1 1 d .
C46 C 0.5625(7) -0.0715(6) 0.4590(4) 0.057(2) Uani 1 1 d .
C47 C 0.4919(4) -0.1518(3) 0.4715(3) 0.059(3) Uani 1 1 d G
C48 C 0.5228(4) -0.2252(4) 0.4864(3) 0.084(3) Uani 1 1 d G
H48 H 0.5862 -0.2233 0.4878 0.118(19) Uiso 1 1 calc R
C49 C 0.4591(6) -0.3013(3) 0.4993(3) 0.099(4) Uani 1 1 d G
H49 H 0.4798 -0.3503 0.5092 0.118(19) Uiso 1 1 calc R
C50 C 0.3644(6) -0.3041(4) 0.4972(3) 0.096(4) Uani 1 1 d G
H50 H 0.3217 -0.3551 0.5057 0.118(19) Uiso 1 1 calc R
C51 C 0.3334(4) -0.2308(5) 0.4822(3) 0.092(4) Uani 1 1 d G
H51 H 0.2701 -0.2327 0.4808 0.118(19) Uiso 1 1 calc R
C52 C 0.3972(5) -0.1547(4) 0.4694(3) 0.076(3) Uani 1 1 d G
H52 H 0.3765 -0.1056 0.4594 0.118(19) Uiso 1 1 calc R
C61 C 0.6904(7) -0.0591(6) 0.3009(5) 0.062(3) Uani 1 1 d .
C62 C 0.7116(9) -0.1400(7) 0.2768(4) 0.083(3) Uani 1 1 d .
H62A H 0.7787 -0.1329 0.2800 0.11(3) Uiso 1 1 calc R
H62B H 0.6839 -0.1902 0.2975 0.11(3) Uiso 1 1 calc R
O33 O 0.6779(5) -0.1569(4) 0.2221(3) 0.081(2) Uani 1 1 d .
C63 C 0.7190(5) -0.1040(4) 0.1831(2) 0.065(3) Uani 1 1 d G
C64 C 0.6701(4) -0.1160(4) 0.1325(3) 0.071(3) Uani 1 1 d G
C65 C 0.7085(5) -0.0695(5) 0.0892(2) 0.082(3) Uani 1 1 d G
H65 H 0.6758 -0.0776 0.0553 0.077(17) Uiso 1 1 calc R
C66 C 0.7959(6) -0.0110(5) 0.0965(3) 0.083(3) Uani 1 1 d G
C67 C 0.8449(4) 0.0011(4) 0.1471(3) 0.080(3) Uani 1 1 d G
H67 H 0.9034 0.0403 0.1520 0.077(17) Uiso 1 1 calc R
C68 C 0.8064(5) -0.0454(4) 0.1904(2) 0.071(3) Uani 1 1 d G
H68 H 0.8392 -0.0373 0.2242 0.077(17) Uiso 1 1 calc R
Cl1 Cl 0.5618(2) -0.1858(2) 0.12307(15) 0.1078(11) Uani 1 1 d .
Cl2 Cl 0.8444(3) 0.0445(3) 0.04228(15) 0.1394(15) Uani 1 1 d .
O42 O 0.5338(4) 0.2432(4) 0.3585(3) 0.0723(19) Uani 1 1 d .
C71 C 0.4478(6) 0.2146(6) 0.3551(4) 0.053(2) Uani 1 1 d .
C72 C 0.3883(6) 0.2764(6) 0.3672(4) 0.065(3) Uani 1 1 d .
H72A H 0.3468 0.2789 0.3355 0.08(2) Uiso 1 1 calc R
H72B H 0.3499 0.2529 0.3960 0.08(2) Uiso 1 1 calc R
O43 O 0.4409(5) 0.3637(4) 0.3826(3) 0.0657(17) Uani 1 1 d .
C73 C 0.4781(4) 0.4187(4) 0.3439(2) 0.057(2) Uani 1 1 d G
C74 C 0.5326(4) 0.4998(4) 0.3630(2) 0.061(2) Uani 1 1 d G
C75 C 0.5693(4) 0.5633(3) 0.3270(3) 0.079(3) Uani 1 1 d G
H75 H 0.6057 0.6176 0.3398 0.11(2) Uiso 1 1 calc R
C76 C 0.5516(5) 0.5457(4) 0.2718(3) 0.074(3) Uani 1 1 d G
C77 C 0.4971(5) 0.4646(5) 0.25270(19) 0.080(3) Uani 1 1 d G
H77 H 0.4853 0.4528 0.2158 0.11(2) Uiso 1 1 calc R
C78 C 0.4604(4) 0.4011(3) 0.2887(3) 0.071(3) Uani 1 1 d G
H78 H 0.4239 0.3468 0.2759 0.11(2) Uiso 1 1 calc R
Cl3 Cl 0.5563(3) 0.5227(2) 0.43044(12) 0.1064(11) Uani 1 1 d .
Cl4 Cl 0.5964(3) 0.6262(2) 0.22739(14) 0.1091(11) Uani 1 1 d .
Cu4 Cu 0.97291(7) 0.47525(7) 0.24910(4) 0.0513(3) Uani 1 1 d .
Cu5 Cu 1.17950(7) 0.56534(7) 0.21462(4) 0.0524(3) Uani 1 1 d .
Cu6 Cu 0.99674(7) 0.53118(7) 0.12987(4) 0.0502(3) Uani 1 1 d .
OX2 O 1.0571(4) 0.4894(4) 0.1924(2) 0.0467(15) Uani 1 1 d .
HOX2 H 1.069(6) 0.440(6) 0.184(3) 0.061 Uiso 1 1 d .
O51 O 0.8734(4) 0.4590(4) 0.1431(2) 0.0627(17) Uani 1 1 d .
N51 N 0.8735(5) 0.4284(5) 0.2972(3) 0.0502(18) Uani 1 1 d .
N52 N 0.8647(5) 0.4477(4) 0.1952(3) 0.0518(18) Uani 1 1 d .
O61 O 1.0751(4) 0.4855(4) 0.3044(2) 0.0599(16) Uani 1 1 d .
N61 N 1.2942(5) 0.6453(4) 0.2516(3) 0.0527(19) Uani 1 1 d .
N62 N 1.1525(5) 0.5417(5) 0.2908(3) 0.0529(19) Uani 1 1 d .
O71 O 1.1970(4) 0.6161(4) 0.1441(2) 0.0642(17) Uani 1 1 d .
N71 N 0.9575(5) 0.5655(4) 0.0569(3) 0.0512(18) Uani 1 1 d .
N72 N 1.1202(5) 0.6004(5) 0.1104(3) 0.0536(19) Uani 1 1 d .
O81 O 0.9680(5) 0.6168(4) 0.2593(3) 0.0716(18) Uani 1 1 d .
O82 O 0.9875(5) 0.6491(4) 0.1735(3) 0.078(2) Uani 1 1 d .
O91 O 1.2531(4) 0.4585(4) 0.1990(3) 0.0702(19) Uani 1 1 d .
C81 C 0.8859(6) 0.4221(6) 0.3502(4) 0.062(3) Uani 1 1 d .
H81 H 0.9466 0.4364 0.3664 0.068(14) Uiso 1 1 calc R
C82 C 0.8127(7) 0.3951(7) 0.3826(4) 0.078(3) Uani 1 1 d .
H82 H 0.8232 0.3901 0.4196 0.068(14) Uiso 1 1 calc R
C83 C 0.7235(7) 0.3758(7) 0.3571(4) 0.072(3) Uani 1 1 d .
H83 H 0.6723 0.3584 0.3773 0.068(14) Uiso 1 1 calc R
C84 C 0.7094(6) 0.3821(6) 0.3022(4) 0.065(3) Uani 1 1 d .
H84 H 0.6492 0.3690 0.2852 0.068(14) Uiso 1 1 calc R
C85 C 0.7862(6) 0.4080(5) 0.2727(4) 0.050(2) Uani 1 1 d .
C86 C 0.7828(6) 0.4184(5) 0.2132(4) 0.053(2) Uani 1 1 d .
C87 C 0.6936(3) 0.3991(4) 0.1785(2) 0.055(2) Uani 1 1 d G
C88 C 0.6247(4) 0.3224(4) 0.1831(3) 0.064(3) Uani 1 1 d G
H88 H 0.6330 0.2828 0.2093 0.084(14) Uiso 1 1 calc R
C89 C 0.5434(4) 0.3048(4) 0.1486(3) 0.091(4) Uani 1 1 d G
H89 H 0.4973 0.2535 0.1518 0.084(14) Uiso 1 1 calc R
C90 C 0.5311(4) 0.3640(5) 0.1095(3) 0.095(4) Uani 1 1 d G
H90 H 0.4767 0.3522 0.0864 0.084(14) Uiso 1 1 calc R
C91 C 0.6000(5) 0.4407(5) 0.1048(2) 0.090(4) Uani 1 1 d G
H91 H 0.5917 0.4803 0.0786 0.084(14) Uiso 1 1 calc R
C92 C 0.6813(4) 0.4583(3) 0.1393(3) 0.068(3) Uani 1 1 d G
H92 H 0.7274 0.5096 0.1362 0.084(14) Uiso 1 1 calc R
C101 C 1.3601(6) 0.7044(6) 0.2287(4) 0.062(3) Uani 1 1 d .
H101 H 1.3553 0.7105 0.1916 0.060(13) Uiso 1 1 calc R
C102 C 1.4352(7) 0.7562(6) 0.2599(5) 0.072(3) Uani 1 1 d .
H102 H 1.4805 0.7974 0.2438 0.060(13) Uiso 1 1 calc R
C103 C 1.4425(7) 0.7470(7) 0.3138(4) 0.073(3) Uani 1 1 d .
H103 H 1.4926 0.7822 0.3349 0.060(13) Uiso 1 1 calc R
C104 C 1.3758(7) 0.6854(6) 0.3376(4) 0.067(3) Uani 1 1 d .
H104 H 1.3810 0.6775 0.3745 0.060(13) Uiso 1 1 calc R
C105 C 1.3014(6) 0.6359(6) 0.3054(4) 0.054(2) Uani 1 1 d .
C106 C 1.2221(6) 0.5707(6) 0.3265(4) 0.054(2) Uani 1 1 d .
C107 C 1.2228(4) 0.5406(4) 0.38210(19) 0.056(2) Uani 1 1 d G
C108 C 1.1503(4) 0.5430(4) 0.4138(3) 0.068(3) Uani 1 1 d G
H108 H 1.1032 0.5690 0.4012 0.099(16) Uiso 1 1 calc R
C109 C 1.1483(5) 0.5065(5) 0.4644(2) 0.084(3) Uani 1 1 d G
H109 H 1.0998 0.5081 0.4857 0.099(16) Uiso 1 1 calc R
C110 C 1.2187(6) 0.4676(4) 0.4833(2) 0.085(4) Uani 1 1 d G
H110 H 1.2173 0.4432 0.5171 0.099(16) Uiso 1 1 calc R
C111 C 1.2912(5) 0.4652(4) 0.4515(3) 0.080(3) Uani 1 1 d G
H111 H 1.3383 0.4392 0.4641 0.099(16) Uiso 1 1 calc R
C112 C 1.2932(4) 0.5017(4) 0.4009(3) 0.065(3) Uani 1 1 d G
H112 H 1.3417 0.5001 0.3797 0.099(16) Uiso 1 1 calc R
C121 C 0.8726(7) 0.5433(6) 0.0308(4) 0.063(3) Uani 1 1 d .
H121 H 0.8246 0.5049 0.0466 0.11(2) Uiso 1 1 calc R
C122 C 0.8538(8) 0.5753(7) -0.0189(4) 0.076(3) Uani 1 1 d .
H122 H 0.7941 0.5588 -0.0364 0.11(2) Uiso 1 1 calc R
C123 C 0.9247(8) 0.6320(8) -0.0421(4) 0.083(3) Uani 1 1 d .
H123 H 0.9139 0.6548 -0.0756 0.11(2) Uiso 1 1 calc R
C124 C 1.0122(7) 0.6545(7) -0.0148(4) 0.074(3) Uani 1 1 d .
H124 H 1.0609 0.6937 -0.0297 0.11(2) Uiso 1 1 calc R
C125 C 1.0277(6) 0.6198(6) 0.0333(3) 0.052(2) Uani 1 1 d .
C126 C 1.1182(6) 0.6406(6) 0.0655(4) 0.056(2) Uani 1 1 d .
C127 C 1.2012(4) 0.7053(4) 0.0491(3) 0.064(3) Uani 1 1 d G
C128 C 1.2351(6) 0.7794(5) 0.0824(3) 0.130(6) Uani 1 1 d G
H128 H 1.2041 0.7875 0.1124 0.169 Uiso 1 1 calc R
C129 C 1.3151(7) 0.8414(5) 0.0709(4) 0.177(8) Uani 1 1 d G
H129 H 1.3378 0.8910 0.0932 0.229 Uiso 1 1 calc R
C130 C 1.3614(5) 0.8293(6) 0.0261(4) 0.133(6) Uani 1 1 d G
H130 H 1.4149 0.8708 0.0184 0.173 Uiso 1 1 calc R
C131 C 1.3275(6) 0.7552(7) -0.0072(4) 0.133(6) Uani 1 1 d G
H131 H 1.3585 0.7471 -0.0372 0.173 Uiso 1 1 calc R
C132 C 1.2475(6) 0.6932(5) 0.0043(3) 0.116(5) Uani 1 1 d G
H132 H 1.2248 0.6436 -0.0180 0.150 Uiso 1 1 calc R
C141 C 0.9687(6) 0.6660(6) 0.2188(5) 0.059(2) Uani 1 1 d .
C142 C 0.9454(7) 0.7532(6) 0.2284(4) 0.063(3) Uani 1 1 d .
H14A H 0.8838 0.7426 0.2415 0.08(2) Uiso 1 1 calc R
H14B H 0.9901 0.7869 0.2560 0.08(2) Uiso 1 1 calc R
O83 O 0.9471(5) 0.8023(4) 0.1812(3) 0.0701(18) Uani 1 1 d .
C143 C 0.8795(4) 0.7696(4) 0.1403(3) 0.064(3) Uani 1 1 d G
C144 C 0.8999(5) 0.7973(4) 0.0888(3) 0.080(3) Uani 1 1 d G
C145 C 0.8335(7) 0.7704(5) 0.0454(2) 0.096(4) Uani 1 1 d G
H145 H 0.8471 0.7889 0.0110 0.11(2) Uiso 1 1 calc R
C146 C 0.7466(6) 0.7159(5) 0.0535(3) 0.086(3) Uani 1 1 d G
C147 C 0.7263(4) 0.6883(4) 0.1050(3) 0.079(3) Uani 1 1 d G
H147 H 0.6682 0.6518 0.1104 0.11(2) Uiso 1 1 calc R
C148 C 0.7927(5) 0.7151(4) 0.1484(2) 0.075(3) Uani 1 1 d G
H148 H 0.7790 0.6966 0.1828 0.11(2) Uiso 1 1 calc R
Cl5 Cl 1.0067(3) 0.8618(2) 0.07825(15) 0.1345(15) Uani 1 1 d .
Cl6 Cl 0.6628(3) 0.6843(3) 0.00048(16) 0.1393(15) Uani 1 1 d .
O92 O 1.1229(4) 0.3556(4) 0.1749(3) 0.0609(17) Uani 1 1 d .
C151 C 1.2089(7) 0.3855(6) 0.1801(4) 0.054(2) Uani 1 1 d .
C152 C 1.2695(7) 0.3281(6) 0.1604(4) 0.066(3) Uani 1 1 d .
H15A H 1.3035 0.3568 0.1312 0.09(2) Uiso 1 1 calc R
H15B H 1.3151 0.3229 0.1896 0.09(2) Uiso 1 1 calc R
O93 O 1.2183(5) 0.2427(4) 0.1423(3) 0.0733(19) Uani 1 1 d .
C153 C 1.1790(4) 0.1841(4) 0.1790(3) 0.062(3) Uani 1 1 d G
C154 C 1.1253(4) 0.1034(4) 0.1585(2) 0.064(3) Uani 1 1 d G
C155 C 1.0862(4) 0.0390(3) 0.1934(3) 0.071(3) Uani 1 1 d G
H155 H 1.0503 -0.0149 0.1798 0.083(18) Uiso 1 1 calc R
C156 C 1.1007(5) 0.0553(4) 0.2488(3) 0.073(3) Uani 1 1 d G
C157 C 1.1543(5) 0.1359(5) 0.2693(2) 0.080(3) Uani 1 1 d G
H157 H 1.1640 0.1467 0.3063 0.083(18) Uiso 1 1 calc R
C158 C 1.1934(4) 0.2003(3) 0.2343(3) 0.072(3) Uani 1 1 d G
H158 H 1.2293 0.2542 0.2480 0.083(18) Uiso 1 1 calc R
Cl7 Cl 1.1076(2) 0.0861(2) 0.09058(13) 0.1069(11) Uani 1 1 d .
Cl8 Cl 1.0492(3) -0.02415(19) 0.29166(13) 0.1020(10) Uani 1 1 d .
OM1 O 0.9240(10) 0.6512(8) 0.3584(5) 0.180(5) Uiso 1 1 d .
CM1 C 0.8202(14) 0.6374(12) 0.3523(7) 0.161(7) Uiso 1 1 d .
OM2 O 0.0321(15) 0.7040(14) 0.4952(9) 0.147(7) Uiso 0.50 1 d P
CM2 C 0.0539(19) 0.7489(19) 0.4502(12) 0.112(9) Uiso 0.50 1 d P
OM3 O 0.3528(10) 0.5155(9) 0.0993(5) 0.184(5) Uiso 1 1 d .
CM3 C 0.4167(14) 0.5886(14) 0.0877(8) 0.169(7) Uiso 1 1 d .
NS1 N 0.860(3) 0.880(2) 0.4167(14) 0.183(13) Uiso 0.50 1 d P
CS1 C 0.797(2) 0.844(2) 0.4268(12) 0.111(9) Uiso 0.50 1 d P
CS2 C 0.729(2) 0.808(2) 0.4121(13) 0.128(10) Uiso 0.50 1 d P

loop_
_atom_site_aniso_label
_atom_site_aniso_U_11
_atom_site_aniso_U_22
_atom_site_aniso_U_33
_atom_site_aniso_U_23
_atom_site_aniso_U_13
_atom_site_aniso_U_12
Cu1 0.0368(6) 0.0532(7) 0.0486(7) 0.0112(5) 0.0063(5) 0.0002(5)
Cu2 0.0431(6) 0.0542(7) 0.0504(7) 0.0120(5) 0.0048(5) -0.0036(5)
Cu3 0.0450(6) 0.0589(7) 0.0485(7) 0.0124(5) 0.0055(5) 0.0037(5)
OX1 0.037(3) 0.049(4) 0.054(4) 0.008(3) 0.004(3) 0.002(3)
O1 0.045(4) 0.074(4) 0.058(4) 0.018(3) 0.010(3) -0.004(3)
N1 0.038(4) 0.047(4) 0.055(5) 0.011(4) 0.008(4) 0.006(3)
N2 0.043(5) 0.055(5) 0.053(5) 0.015(4) 0.010(4) 0.007(4)
O11 0.040(3) 0.055(4) 0.064(4) 0.017(3) 0.004(3) -0.001(3)
N11 0.040(4) 0.051(5) 0.066(6) 0.009(4) 0.012(4) -0.004(4)
N12 0.048(5) 0.050(4) 0.050(5) 0.014(4) 0.011(4) 0.005(4)
O21 0.054(4) 0.061(4) 0.061(4) 0.020(3) 0.001(3) -0.004(3)
N21 0.051(5) 0.058(5) 0.054(5) 0.004(4) 0.001(4) 0.007(4)
N22 0.047(5) 0.048(4) 0.050(5) 0.011(4) 0.010(4) 0.005(4)
O31 0.081(5) 0.052(4) 0.070(4) 0.004(3) -0.001(4) 0.028(4)
O32 0.100(5) 0.076(5) 0.054(5) 0.003(4) 0.012(4) 0.035(4)
O41 0.048(4) 0.048(4) 0.076(4) 0.009(3) 0.012(3) 0.001(3)
C1 0.049(6) 0.053(6) 0.056(6) 0.012(5) -0.003(5) 0.003(4)
C2 0.065(7) 0.076(7) 0.042(6) 0.015(5) 0.010(5) 0.004(5)
C3 0.052(7) 0.074(7) 0.065(7) 0.007(5) 0.024(5) 0.003(5)
C4 0.036(5) 0.076(7) 0.068(7) 0.018(5) 0.005(5) -0.003(5)
C5 0.042(6) 0.041(5) 0.056(6) 0.003(4) 0.001(5) 0.006(4)
C6 0.037(5) 0.050(5) 0.050(6) 0.007(4) 0.000(4) 0.003(4)
C7 0.041(5) 0.050(5) 0.048(5) -0.007(4) 0.006(4) 0.008(5)
C8 0.043(6) 0.062(6) 0.076(7) -0.002(5) 0.006(5) 0.000(5)
C9 0.041(6) 0.089(8) 0.107(9) -0.027(7) 0.002(6) -0.008(6)
C10 0.052(7) 0.150(13) 0.077(8) -0.010(8) -0.011(6) 0.032(8)
C11 0.078(8) 0.124(11) 0.069(8) 0.014(7) 0.002(7) 0.038(8)
C12 0.061(7) 0.068(7) 0.068(7) 0.003(6) 0.005(5) 0.012(5)
C21 0.065(7) 0.069(7) 0.061(6) 0.015(5) 0.016(6) 0.000(6)
C22 0.043(6) 0.073(7) 0.107(10) 0.020(7) 0.006(6) -0.016(6)
C23 0.054(7) 0.094(9) 0.089(9) 0.014(7) -0.006(6) -0.013(6)
C24 0.052(6) 0.079(7) 0.057(6) 0.013(5) 0.003(5) -0.007(6)
C25 0.044(6) 0.059(6) 0.053(6) 0.008(5) 0.007(5) 0.010(5)
C26 0.039(5) 0.053(6) 0.054(6) 0.005(5) -0.002(5) 0.000(4)
C27 0.045(5) 0.046(5) 0.061(6) 0.003(5) 0.005(5) -0.002(4)
C28 0.043(6) 0.069(7) 0.072(7) 0.012(5) 0.002(5) 0.004(5)
C29 0.063(7) 0.106(9) 0.085(9) 0.038(7) -0.022(7) 0.002(6)
C30 0.074(8) 0.165(13) 0.056(7) 0.025(8) 0.000(7) -0.024(9)
C31 0.061(7) 0.130(11) 0.070(8) -0.005(7) 0.015(6) -0.005(7)
C32 0.058(7) 0.075(7) 0.058(7) 0.009(5) 0.008(5) -0.006(5)
C41 0.059(7) 0.070(7) 0.067(7) 0.018(6) 0.010(6) 0.015(6)
C42 0.079(8) 0.078(8) 0.068(8) 0.012(6) -0.019(6) 0.019(6)
C43 0.114(10) 0.062(7) 0.051(6) 0.010(6) 0.002(7) 0.019(7)
C44 0.069(7) 0.060(6) 0.051(6) 0.014(5) 0.005(5) 0.005(5)
C45 0.059(6) 0.051(6) 0.059(6) 0.010(5) 0.010(5) 0.021(5)
C46 0.068(7) 0.050(6) 0.054(6) 0.009(5) 0.018(5) 0.012(5)
C47 0.079(7) 0.046(6) 0.047(6) 0.005(4) 0.008(5) 0.003(5)
C48 0.094(8) 0.052(7) 0.099(9) 0.020(6) -0.002(7) 0.010(6)
C49 0.147(12) 0.050(7) 0.085(9) 0.019(6) -0.003(8) 0.002(8)
C50 0.129(12) 0.055(8) 0.085(9) 0.010(6) 0.029(8) -0.019(8)
C51 0.083(8) 0.071(8) 0.111(10) 0.007(7) 0.028(7) -0.006(7)
C52 0.072(8) 0.058(7) 0.093(8) 0.009(6) 0.032(6) -0.001(6)
C61 0.059(6) 0.050(6) 0.074(8) 0.006(6) 0.015(6) 0.007(5)
C62 0.116(10) 0.066(7) 0.067(8) 0.009(6) 0.010(7) 0.025(7)
O33 0.108(6) 0.056(4) 0.070(5) -0.003(4) 0.006(4) 0.002(4)
C63 0.077(7) 0.055(6) 0.069(7) -0.004(6) 0.007(6) 0.027(6)
C64 0.066(7) 0.078(7) 0.071(7) -0.009(6) 0.000(6) 0.025(6)
C65 0.091(9) 0.085(8) 0.069(8) -0.004(6) -0.015(7) 0.026(7)
C66 0.097(9) 0.086(8) 0.068(8) -0.002(6) 0.010(7) 0.027(7)
C67 0.070(7) 0.060(7) 0.105(10) -0.005(7) 0.012(7) 0.006(6)
C68 0.077(8) 0.056(6) 0.078(8) -0.005(6) -0.010(6) 0.017(6)
Cl1 0.074(2) 0.111(2) 0.122(3) -0.017(2) -0.0158(18) 0.0000(18)
Cl2 0.160(4) 0.154(4) 0.101(3) 0.027(2) 0.046(3) 0.021(3)
O42 0.047(4) 0.053(4) 0.113(6) 0.006(4) 0.006(4) 0.005(3)
C71 0.041(6) 0.054(6) 0.061(6) 0.011(5) 0.013(5) 0.003(5)
C72 0.052(6) 0.066(7) 0.079(7) 0.008(6) 0.018(5) 0.016(5)
O43 0.082(5) 0.048(4) 0.068(4) 0.004(3) 0.014(4) 0.014(4)
C73 0.053(6) 0.052(6) 0.066(7) 0.004(5) 0.007(5) 0.010(5)
C74 0.064(6) 0.062(7) 0.056(6) -0.002(5) 0.007(5) 0.015(5)
C75 0.075(7) 0.067(7) 0.090(9) 0.003(7) 0.005(6) 0.007(6)
C76 0.067(7) 0.071(8) 0.084(8) 0.020(6) 0.026(6) 0.013(6)
C77 0.084(8) 0.083(8) 0.070(8) 0.008(7) 0.002(6) 0.014(7)
C78 0.071(7) 0.063(7) 0.071(8) 0.004(6) 0.001(6) 0.003(5)
Cl3 0.131(3) 0.093(2) 0.075(2) -0.0119(17) -0.0069(19) -0.005(2)
Cl4 0.135(3) 0.082(2) 0.107(2) 0.0313(18) 0.043(2) 0.009(2)
Cu4 0.0383(6) 0.0566(7) 0.0530(7) 0.0106(5) 0.0046(5) 0.0000(5)
Cu5 0.0408(6) 0.0540(7) 0.0545(7) 0.0041(5) 0.0013(5) -0.0021(5)
Cu6 0.0432(6) 0.0525(7) 0.0489(7) 0.0080(5) 0.0033(5) 0.0007(5)
OX2 0.037(3) 0.045(3) 0.055(4) 0.007(3) 0.002(3) 0.004(3)
O51 0.047(4) 0.075(4) 0.057(4) 0.013(3) 0.001(3) -0.002(3)
N51 0.041(5) 0.060(5) 0.046(5) 0.008(4) 0.006(4) 0.006(4)
N52 0.047(5) 0.044(4) 0.058(5) 0.012(4) 0.005(4) -0.001(4)
O61 0.041(4) 0.069(4) 0.063(4) 0.019(3) 0.004(3) 0.000(3)
N61 0.048(5) 0.048(5) 0.057(5) 0.001(4) 0.009(4) 0.001(4)
N62 0.032(4) 0.057(5) 0.065(5) 0.009(4) -0.001(4) 0.004(4)
O71 0.045(4) 0.080(5) 0.058(4) 0.016(3) 0.003(3) -0.003(3)
N71 0.051(5) 0.050(4) 0.048(4) 0.003(4) 0.006(4) 0.002(4)
N72 0.045(5) 0.055(5) 0.053(5) 0.008(4) 0.007(4) -0.003(4)
O81 0.085(5) 0.058(4) 0.067(5) -0.001(4) 0.003(4) 0.011(4)
O82 0.107(6) 0.059(4) 0.074(5) 0.002(4) 0.025(4) 0.028(4)
O91 0.045(4) 0.049(4) 0.111(6) -0.013(4) -0.007(4) 0.004(3)
C81 0.042(6) 0.072(7) 0.071(8) 0.008(5) 0.007(5) 0.009(5)
C82 0.061(7) 0.104(9) 0.066(7) 0.019(6) 0.015(6) 0.010(6)
C83 0.052(7) 0.081(7) 0.071(8) 0.011(6) 0.016(5) -0.008(5)
C84 0.043(6) 0.076(7) 0.069(7) 0.002(6) 0.002(5) -0.001(5)
C85 0.043(6) 0.045(5) 0.060(6) 0.002(4) 0.000(5) 0.006(4)
C86 0.040(6) 0.042(5) 0.075(7) 0.006(5) 0.001(5) 0.006(4)
C87 0.038(5) 0.056(6) 0.066(6) 0.001(5) 0.003(5) 0.002(5)
C88 0.045(6) 0.057(6) 0.086(7) 0.004(5) 0.001(5) 0.003(5)
C89 0.050(7) 0.091(9) 0.112(10) -0.021(8) -0.005(7) -0.016(6)
C90 0.055(7) 0.104(10) 0.111(10) -0.017(8) -0.021(7) 0.004(7)
C91 0.089(9) 0.092(9) 0.086(8) 0.006(7) -0.019(7) 0.025(7)
C92 0.057(6) 0.063(6) 0.076(7) 0.014(6) -0.009(5) 0.005(5)
C101 0.062(6) 0.053(6) 0.064(7) 0.003(5) 0.014(6) -0.001(5)
C102 0.058(7) 0.060(7) 0.086(9) -0.001(6) 0.013(6) -0.009(5)
C103 0.053(6) 0.078(7) 0.070(8) -0.010(6) -0.004(6) -0.011(6)
C104 0.061(6) 0.074(7) 0.055(6) -0.006(5) 0.005(5) -0.007(6)
C105 0.047(6) 0.052(6) 0.059(7) 0.006(5) 0.004(5) 0.004(5)
C106 0.046(6) 0.052(6) 0.064(6) 0.008(5) 0.009(5) 0.008(5)
C107 0.047(6) 0.063(6) 0.052(6) 0.001(5) 0.003(5) 0.005(5)
C108 0.062(7) 0.080(7) 0.056(7) -0.005(6) -0.002(5) 0.007(5)
C109 0.081(8) 0.099(9) 0.053(7) 0.000(6) 0.001(6) -0.011(7)
C110 0.103(9) 0.079(8) 0.053(7) 0.013(6) -0.010(7) -0.013(7)
C111 0.094(9) 0.069(7) 0.062(7) 0.007(6) -0.019(6) 0.000(6)
C112 0.062(6) 0.062(6) 0.062(7) 0.007(5) -0.004(5) 0.002(5)
C121 0.052(6) 0.063(6) 0.066(7) -0.011(5) -0.005(5) 0.001(5)
C122 0.071(7) 0.099(9) 0.055(7) -0.012(6) -0.027(6) 0.025(7)
C123 0.081(8) 0.104(9) 0.049(6) 0.013(6) -0.003(6) -0.002(7)
C124 0.058(7) 0.101(8) 0.056(7) 0.010(6) 0.006(5) 0.005(6)
C125 0.061(6) 0.056(6) 0.038(5) 0.003(5) 0.005(5) 0.009(5)
C126 0.053(6) 0.053(6) 0.055(6) -0.005(5) 0.013(5) -0.004(5)
C127 0.064(6) 0.071(7) 0.051(6) 0.014(5) 0.006(5) 0.004(5)
C128 0.120(11) 0.097(10) 0.133(12) -0.023(9) 0.048(9) -0.059(9)
C129 0.180(17) 0.153(15) 0.145(15) -0.033(12) 0.059(14) -0.069(13)
C130 0.105(11) 0.151(15) 0.106(12) -0.002(10) 0.020(9) -0.043(10)
C131 0.118(12) 0.128(13) 0.158(15) 0.036(11) 0.084(11) 0.017(10)
C132 0.122(11) 0.109(10) 0.122(11) 0.023(9) 0.072(10) 0.020(9)
C141 0.047(6) 0.054(6) 0.070(7) -0.003(6) 0.002(5) 0.004(5)
C142 0.074(7) 0.050(6) 0.061(6) -0.005(5) 0.005(5) 0.006(5)
O83 0.082(5) 0.043(4) 0.077(5) 0.005(4) -0.003(4) 0.004(3)
C143 0.086(8) 0.036(5) 0.072(7) -0.001(5) 0.011(6) 0.018(5)
C144 0.110(9) 0.041(6) 0.085(8) 0.010(6) 0.033(8) 0.007(6)
C145 0.144(12) 0.069(8) 0.070(8) 0.001(6) 0.002(8) 0.017(8)
C146 0.104(10) 0.064(7) 0.091(10) -0.002(6) -0.020(7) 0.031(7)
C147 0.069(7) 0.073(7) 0.095(9) 0.005(7) -0.003(7) 0.018(6)
C148 0.070(7) 0.071(7) 0.080(8) 0.010(6) 0.006(6) 0.009(6)
Cl5 0.151(3) 0.104(3) 0.114(3) 0.001(2) 0.048(2) -0.046(2)
Cl6 0.150(4) 0.148(3) 0.109(3) -0.006(2) -0.052(3) 0.037(3)
O92 0.038(4) 0.050(4) 0.088(5) 0.003(3) 0.000(3) 0.001(3)
C151 0.050(6) 0.051(6) 0.061(6) 0.006(5) 0.000(5) 0.012(5)
C152 0.057(6) 0.053(6) 0.082(7) -0.011(5) 0.002(5) 0.003(5)
O93 0.066(4) 0.064(5) 0.087(5) -0.016(4) 0.007(4) 0.010(4)
C153 0.055(6) 0.054(7) 0.082(8) 0.000(6) 0.004(6) 0.022(5)
C154 0.052(6) 0.058(6) 0.075(7) -0.015(6) -0.008(5) 0.009(5)
C155 0.071(7) 0.054(7) 0.081(8) -0.007(6) -0.005(6) 0.005(5)
C156 0.066(7) 0.061(7) 0.092(9) 0.002(6) 0.004(6) 0.015(6)
C157 0.090(8) 0.065(7) 0.080(8) -0.008(7) -0.016(6) 0.018(6)
C158 0.077(7) 0.055(7) 0.077(8) -0.008(6) -0.012(6) 0.008(6)
Cl7 0.120(3) 0.094(2) 0.079(2) -0.0132(17) 0.0000(18) -0.0226(19)
Cl8 0.134(3) 0.0679(19) 0.097(2) 0.0081(16) 0.017(2) 0.0099(18)

loop_
_atom_type_symbol
_atom_type_description
_atom_type_scat_dispersion_real
_atom_type_scat_dispersion_imag
_atom_type_scat_source
C C 0.0033 0.0016 'International Tables Vol C Tables 4.2.6.8 and 6.1.1.4'
H H 0.0000 0.0000 'International Tables Vol C Tables 4.2.6.8 and 6.1.1.4'
N N 0.0061 0.0033 'International Tables Vol C Tables 4.2.6.8 and 6.1.1.4'
O O 0.0106 0.0060 'International Tables Vol C Tables 4.2.6.8 and 6.1.1.4'
Cl Cl 0.1484 0.1585 'International Tables Vol C Tables 4.2.6.8 and 6.1.1.4'
Cu Cu 0.3201 1.2651 'International Tables Vol C Tables 4.2.6.8 and 6.1.1.4'

loop_
_geom_angle_atom_site_label_1
_geom_angle_atom_site_label_2
_geom_angle_atom_site_label_3
_geom_angle
O11 Cu1 OX1 92.9(2)
O11 Cu1 N2 170.4(3)
OX1 Cu1 N2 89.5(3)
O11 Cu1 N1 95.7(3)
OX1 Cu1 N1 166.7(3)
N2 Cu1 N1 80.4(3)
O11 Cu1 O31 89.8(2)
OX1 Cu1 O31 89.9(2)
N2 Cu1 O31 99.5(3)
N1 Cu1 O31 100.3(3)
O21 Cu2 OX1 94.7(3)
O21 Cu2 N12 158.1(3)
OX1 Cu2 N12 90.2(3)
O21 Cu2 N11 92.2(3)
OX1 Cu2 N11 170.1(3)
N12 Cu2 N11 80.8(3)
O21 Cu2 O41 106.7(2)
OX1 Cu2 O41 92.1(2)
N12 Cu2 O41 94.5(3)
N11 Cu2 O41 92.8(3)
OX1 Cu3 O1 92.9(3)
OX1 Cu3 N21 162.8(3)
O1 Cu3 N21 96.1(3)
OX1 Cu3 N22 89.9(3)
O1 Cu3 N22 176.7(3)
N21 Cu3 N22 80.8(3)
OX1 Cu3 O32 100.8(3)
O1 Cu3 O32 91.0(3)
N21 Cu3 O32 93.7(3)
N22 Cu3 O32 90.2(3)
Cu3 OX1 Cu2 113.9(3)
Cu3 OX1 Cu1 106.5(3)
Cu2 OX1 Cu1 109.8(3)
Cu3 OX1 HOX1 105(8)
Cu2 OX1 HOX1 115(8)
Cu1 OX1 HOX1 106(8)
N2 O1 Cu3 110.0(5)
C1 N1 C5 119.3(7)
C1 N1 Cu1 126.5(6)
C5 N1 Cu1 114.1(6)
C6 N2 O1 120.2(7)
C6 N2 Cu1 117.6(6)
O1 N2 Cu1 122.2(5)
N12 O11 Cu1 110.6(4)
C21 N11 C25 119.5(8)
C21 N11 Cu2 127.7(7)
C25 N11 Cu2 112.8(5)
C26 N12 O11 119.9(7)
C26 N12 Cu2 117.2(6)
O11 N12 Cu2 122.8(5)
N22 O21 Cu2 115.4(4)
C41 N21 C45 118.5(8)
C41 N21 Cu3 127.4(6)
C45 N21 Cu3 113.5(6)
C46 N22 O21 119.9(7)
C46 N22 Cu3 116.2(6)
O21 N22 Cu3 122.0(5)
C61 O31 Cu1 124.9(6)
C61 O32 Cu3 122.5(6)
C71 O41 Cu2 120.9(5)
N1 C1 C2 122.0(8)
N1 C1 H1 119.0
C2 C1 H1 119.0
C3 C2 C1 118.6(9)
C3 C2 H2 120.7
C1 C2 H2 120.7
C2 C3 C4 120.6(9)
C2 C3 H3 119.7
C4 C3 H3 119.7
C3 C4 C5 118.6(8)
C3 C4 H4 120.7
C5 C4 H4 120.7
N1 C5 C4 120.9(8)
N1 C5 C6 114.0(7)
C4 C5 C6 125.1(8)
N2 C6 C5 113.8(7)
N2 C6 C7 123.6(7)
C5 C6 C7 122.6(7)
C8 C7 C12 120.0
C8 C7 C6 122.0(5)
C12 C7 C6 117.9(5)
C7 C8 C9 120.0
C7 C8 H8 120.0
C9 C8 H8 120.0
C10 C9 C8 120.0
C10 C9 H9 120.0
C8 C9 H9 120.0
C11 C10 C9 120.0
C11 C10 H10 120.0
C9 C10 H10 120.0
C10 C11 C12 120.0
C10 C11 H11 120.0
C12 C11 H11 120.0
C11 C12 C7 120.0
C11 C12 H12 120.0
C7 C12 H12 120.0
N11 C21 C22 121.5(9)
N11 C21 H21 119.2
C22 C21 H21 119.2
C23 C22 C21 119.8(10)
C23 C22 H22 120.1
C21 C22 H22 120.1
C22 C23 C24 118.9(10)
C22 C23 H23 120.6
C24 C23 H23 120.6
C25 C24 C23 120.1(9)
C25 C24 H24 119.9
C23 C24 H24 119.9
N11 C25 C24 120.2(8)
N11 C25 C26 115.0(8)
C24 C25 C26 124.7(9)
N12 C26 C27 122.9(7)
N12 C26 C25 114.0(8)
C27 C26 C25 123.1(7)
C28 C27 C32 120.0
C28 C27 C26 121.4(6)
C32 C27 C26 118.6(6)
C27 C28 C29 120.0
C27 C28 H28 120.0
C29 C28 H28 120.0
C30 C29 C28 120.0
C30 C29 H29 120.0
C28 C29 H29 120.0
C29 C30 C31 120.0
C29 C30 H30 120.0
C31 C30 H30 120.0
C32 C31 C30 120.0
C32 C31 H31 120.0
C30 C31 H31 120.0
C31 C32 C27 120.0
C31 C32 H32 120.0
C27 C32 H32 120.0
N21 C41 C42 123.4(9)
N21 C41 H41 118.3
C42 C41 H41 118.3
C41 C42 C43 117.6(10)
C41 C42 H42 121.2
C43 C42 H42 121.2
C44 C43 C42 120.6(9)
C44 C43 H43 119.7
C42 C43 H43 119.7
C43 C44 C45 117.9(9)
C43 C44 H44 121.1
C45 C44 H44 121.1
N21 C45 C44 122.0(9)
N21 C45 C46 115.3(8)
C44 C45 C46 122.5(9)
N22 C46 C45 111.9(8)
N22 C46 C47 125.3(8)
C45 C46 C47 122.8(8)
C48 C47 C52 120.0
C48 C47 C46 118.2(6)
C52 C47 C46 121.8(6)
C49 C48 C47 120.0
C49 C48 H48 120.0
C47 C48 H48 120.0
C48 C49 C50 120.0
C48 C49 H49 120.0
C50 C49 H49 120.0
C49 C50 C51 120.0
C49 C50 H50 120.0
C51 C50 H50 120.0
C52 C51 C50 120.0
C52 C51 H51 120.0
C50 C51 H51 120.0
C51 C52 C47 120.0
C51 C52 H52 120.0
C47 C52 H52 120.0
O31 C61 O32 126.9(9)
O31 C61 C62 118.2(10)
O32 C61 C62 114.9(9)
O33 C62 C61 113.4(9)
O33 C62 H62A 108.9
C61 C62 H62A 108.9
O33 C62 H62B 108.9
C61 C62 H62B 108.9
H62A C62 H62B 107.7
C63 O33 C62 120.4(7)
O33 C63 C64 115.4(6)
O33 C63 C68 124.4(6)
C64 C63 C68 120.0
C63 C64 C65 120.0
C63 C64 Cl1 120.7(5)
C65 C64 Cl1 119.3(5)
C64 C65 C66 120.0
C64 C65 H65 120.0
C66 C65 H65 120.0
C67 C66 C65 120.0
C67 C66 Cl2 120.2(5)
C65 C66 Cl2 119.7(5)
C68 C67 C66 120.0
C68 C67 H67 120.0
C66 C67 H67 120.0
C67 C68 C63 120.0
C67 C68 H68 120.0
C63 C68 H68 120.0
O42 C71 O41 126.8(9)
O42 C71 C72 118.6(8)
O41 C71 C72 114.6(8)
O43 C72 C71 114.1(8)
O43 C72 H72A 108.7
C71 C72 H72A 108.7
O43 C72 H72B 108.7
C71 C72 H72B 108.7
H72A C72 H72B 107.6
C73 O43 C72 119.2(7)
O43 C73 C74 115.0(5)
O43 C73 C78 124.9(5)
C74 C73 C78 120.0
C75 C74 C73 120.0
C75 C74 Cl3 119.0(4)
C73 C74 Cl3 121.0(4)
C74 C75 C76 120.0
C74 C75 H75 120.0
C76 C75 H75 120.0
C77 C76 C75 120.0
C77 C76 Cl4 120.6(5)
C75 C76 Cl4 119.4(5)
C76 C77 C78 120.0
C76 C77 H77 120.0
C78 C77 H77 120.0
C77 C78 C73 120.0
C77 C78 H78 120.0
C73 C78 H78 120.0
OX2 Cu4 O61 91.9(2)
OX2 Cu4 N52 90.4(3)
O61 Cu4 N52 172.1(3)
OX2 Cu4 N51 164.1(3)
O61 Cu4 N51 95.1(3)
N52 Cu4 N51 80.9(3)
OX2 Cu4 O81 98.3(2)
O61 Cu4 O81 93.8(3)
N52 Cu4 O81 93.3(3)
N51 Cu4 O81 95.5(3)
O71 Cu5 OX2 94.2(2)
O71 Cu5 N62 165.4(3)
OX2 Cu5 N62 88.4(3)
O71 Cu5 N61 95.2(3)
OX2 Cu5 N61 168.4(3)
N62 Cu5 N61 80.9(3)
O71 Cu5 O91 94.7(3)
OX2 Cu5 O91 92.6(2)
N62 Cu5 O91 99.6(3)
N61 Cu5 O91 93.4(3)
OX2 Cu6 O51 93.0(2)
OX2 Cu6 N72 89.9(3)
O51 Cu6 N72 175.4(3)
OX2 Cu6 N71 166.7(3)
O51 Cu6 N71 95.0(3)
N72 Cu6 N71 81.5(3)
OX2 Cu6 O82 92.4(3)
O51 Cu6 O82 97.3(3)
N72 Cu6 O82 86.2(3)
N71 Cu6 O82 97.2(3)
Cu4 OX2 Cu6 107.8(3)
Cu4 OX2 Cu5 112.5(3)
Cu6 OX2 Cu5 112.6(3)
Cu4 OX2 HOX2 110(6)
Cu6 OX2 HOX2 110(6)
Cu5 OX2 HOX2 104(6)
N52 O51 Cu6 111.6(5)
C81 N51 C85 119.5(7)
C81 N51 Cu4 125.6(6)
C85 N51 Cu4 114.7(6)
C86 N52 O51 120.9(7)
C86 N52 Cu4 116.8(6)
O51 N52 Cu4 122.3(5)
N62 O61 Cu4 111.3(5)
C101 N61 C105 119.8(8)
C101 N61 Cu5 127.2(7)
C105 N61 Cu5 113.0(6)
C106 N62 O61 120.4(7)
C106 N62 Cu5 115.6(6)
O61 N62 Cu5 122.8(5)
N72 O71 Cu5 114.8(5)
C121 N71 C125 119.0(8)
C121 N71 Cu6 128.0(6)
C125 N71 Cu6 113.0(6)
C126 N72 O71 121.3(7)
C126 N72 Cu6 114.8(6)
O71 N72 Cu6 123.0(5)
C141 O81 Cu4 121.3(6)
C141 O82 Cu6 135.5(6)
C151 O91 Cu5 121.1(6)
N51 C81 C82 123.3(9)
N51 C81 H81 118.4
C82 C81 H81 118.4
C83 C82 C81 116.6(10)
C83 C82 H82 121.7
C81 C82 H82 121.7
C84 C83 C82 120.9(9)
C84 C83 H83 119.5
C82 C83 H83 119.5
C83 C84 C85 118.9(9)
C83 C84 H84 120.6
C85 C84 H84 120.6
N51 C85 C84 120.9(8)
N51 C85 C86 113.6(7)
C84 C85 C86 125.5(8)
N52 C86 C87 123.8(8)
N52 C86 C85 113.8(8)
C87 C86 C85 122.5(7)
C88 C87 C92 120.0
C88 C87 C86 121.5(5)
C92 C87 C86 118.5(5)
C89 C88 C87 120.0
C89 C88 H88 120.0
C87 C88 H88 120.0
C88 C89 C90 120.0
C88 C89 H89 120.0
C90 C89 H89 120.0
C91 C90 C89 120.0
C91 C90 H90 120.0
C89 C90 H90 120.0
C90 C91 C92 120.0
C90 C91 H91 120.0
C92 C91 H91 120.0
C91 C92 C87 120.0
C91 C92 H92 120.0
C87 C92 H92 120.0
N61 C101 C102 120.6(9)
N61 C101 H101 119.7
C102 C101 H101 119.7
C103 C102 C101 119.8(9)
C103 C102 H102 120.1
C101 C102 H102 120.1
C102 C103 C104 120.0(9)
C102 C103 H103 120.0
C104 C103 H103 120.0
C105 C104 C103 118.6(9)
C105 C104 H104 120.7
C103 C104 H104 120.7
N61 C105 C104 121.3(8)
N61 C105 C106 115.0(8)
C104 C105 C106 123.7(9)
N62 C106 C107 122.7(7)
N62 C106 C105 113.6(8)
C107 C106 C105 123.6(8)
C108 C107 C112 120.0
C108 C107 C106 121.3(5)
C112 C107 C106 118.5(6)
C107 C108 C109 120.0
C107 C108 H108 120.0
C109 C108 H108 120.0
C110 C109 C108 120.0
C110 C109 H109 120.0
C108 C109 H109 120.0
C111 C110 C109 120.0
C111 C110 H110 120.0
C109 C110 H110 120.0
C110 C111 C112 120.0
C110 C111 H111 120.0
C112 C111 H111 120.0
C111 C112 C107 120.0
C111 C112 H112 120.0
C107 C112 H112 120.0
N71 C121 C122 122.1(9)
N71 C121 H121 119.0
C122 C121 H121 119.0
C123 C122 C121 118.8(9)
C123 C122 H122 120.6
C121 C122 H122 120.6
C122 C123 C124 118.7(10)
C122 C123 H123 120.7
C124 C123 H123 120.7
C125 C124 C123 120.3(10)
C125 C124 H124 119.9
C123 C124 H124 119.9
C124 C125 N71 121.1(9)
C124 C125 C126 124.1(9)
N71 C125 C126 114.7(8)
N72 C126 C125 115.5(8)
N72 C126 C127 121.7(8)
C125 C126 C127 122.8(8)
C128 C127 C132 120.0
C128 C127 C126 116.6(6)
C132 C127 C126 123.3(6)
C127 C128 C129 120.0
C127 C128 H128 120.0
C129 C128 H128 120.0
C128 C129 C130 120.0
C128 C129 H129 120.0
C130 C129 H129 120.0
C131 C130 C129 120.0
C131 C130 H130 120.0
C129 C130 H130 120.0
C130 C131 C132 120.0
C130 C131 H131 120.0
C132 C131 H131 120.0
C131 C132 C127 120.0
C131 C132 H132 120.0
C127 C132 H132 120.0
O82 C141 O81 125.4(9)
O82 C141 C142 117.8(9)
O81 C141 C142 116.8(9)
O83 C142 C141 112.5(8)
O83 C142 H14A 109.1
C141 C142 H14A 109.1
O83 C142 H14B 109.1
C141 C142 H14B 109.1
H14A C142 H14B 107.8
C143 O83 C142 117.0(7)
O83 C143 C144 116.4(6)
O83 C143 C148 123.5(6)
C144 C143 C148 120.0
C143 C144 C145 120.0
C143 C144 Cl5 120.4(5)
C145 C144 Cl5 119.6(5)
C146 C145 C144 120.0
C146 C145 H145 120.0
C144 C145 H145 120.0
C145 C146 C147 120.0
C145 C146 Cl6 120.5(6)
C147 C146 Cl6 119.5(6)
C148 C147 C146 120.0
C148 C147 H147 120.0
C146 C147 H147 120.0
C147 C148 C143 120.0
C147 C148 H148 120.0
C143 C148 H148 120.0
O92 C151 O91 127.7(9)
O92 C151 C152 117.6(8)
O91 C151 C152 114.7(8)
O93 C152 C151 113.9(8)
O93 C152 H15A 108.8
C151 C152 H15A 108.8
O93 C152 H15B 108.8
C151 C152 H15B 108.8
H15A C152 H15B 107.7
C153 O93 C152 119.3(7)
O93 C153 C154 116.6(5)
O93 C153 C158 123.3(5)
C154 C153 C158 120.0
C155 C154 C153 120.0
C155 C154 Cl7 121.1(4)
C153 C154 Cl7 118.9(4)
C154 C155 C156 120.0
C154 C155 H155 120.0
C156 C155 H155 120.0
C157 C156 C155 120.0
C157 C156 Cl8 120.4(4)
C155 C156 Cl8 119.5(4)
C158 C157 C156 120.0
C158 C157 H157 120.0
C156 C157 H157 120.0
C157 C158 C153 120.0
C157 C158 H158 120.0
C153 C158 H158 120.0
NS1 CS1 CS2 146(5)

loop_
_geom_bond_atom_site_label_1
_geom_bond_atom_site_label_2
_geom_bond_distance
Cu1 O11 1.941(6)
Cu1 OX1 1.958(6)
Cu1 N2 1.974(7)
Cu1 N1 1.989(7)
Cu1 O31 2.211(6)
Cu2 O21 1.923(6)
Cu2 OX1 1.943(6)
Cu2 N12 1.969(7)
Cu2 N11 1.992(7)
Cu2 O41 2.304(6)
Cu3 OX1 1.922(6)
Cu3 O1 1.942(6)
Cu3 N21 1.972(7)
Cu3 N22 1.981(7)
Cu3 O32 2.310(7)
OX1 HOX1 0.73(9)
O1 N2 1.331(8)
N1 C1 1.337(10)
N1 C5 1.362(10)
N2 C6 1.293(10)
O11 N12 1.348(8)
N11 C21 1.331(11)
N11 C25 1.357(11)
N12 C26 1.283(10)
O21 N22 1.348(9)
N21 C41 1.329(11)
N21 C45 1.349(11)
N22 C46 1.304(11)
O31 C61 1.224(11)
O32 C61 1.263(11)
O41 C71 1.250(10)
C1 C2 1.377(12)
C1 H1 0.9300
C2 C3 1.368(13)
C2 H2 0.9300
C3 C4 1.374(12)
C3 H3 0.9300
C4 C5 1.387(12)
C4 H4 0.9300
C5 C6 1.480(12)
C6 C7 1.481(9)
C7 C8 1.3900
C7 C12 1.3900
C8 C9 1.3900
C8 H8 0.9300
C9 C10 1.3900
C9 H9 0.9300
C10 C11 1.3900
C10 H10 0.9300
C11 C12 1.3900
C11 H11 0.9300
C12 H12 0.9300
C21 C22 1.375(13)
C21 H21 0.9300
C22 C23 1.355(14)
C22 H22 0.9300
C23 C24 1.375(13)
C23 H23 0.9300
C24 C25 1.371(12)
C24 H24 0.9300
C25 C26 1.471(12)
C26 C27 1.462(10)
C27 C28 1.3900
C27 C32 1.3900
C28 C29 1.3900
C28 H28 0.9300
C29 C30 1.3900
C29 H29 0.9300
C30 C31 1.3900
C30 H30 0.9300
C31 C32 1.3900
C31 H31 0.9300
C32 H32 0.9300
C41 C42 1.371(13)
C41 H41 0.9300
C42 C43 1.388(14)
C42 H42 0.9300
C43 C44 1.370(13)
C43 H43 0.9300
C44 C45 1.392(12)
C44 H44 0.9300
C45 C46 1.480(13)
C46 C47 1.484(10)
C47 C48 1.3900
C47 C52 1.3900
C48 C49 1.3900
C48 H48 0.9300
C49 C50 1.3900
C49 H49 0.9300
C50 C51 1.3900
C50 H50 0.9300
C51 C52 1.3900
C51 H51 0.9300
C52 H52 0.9300
C61 C62 1.516(14)
C62 O33 1.412(12)
C62 H62A 0.9700
C62 H62B 0.9700
O33 C63 1.368(8)
C63 C64 1.3900
C63 C68 1.3900
C64 C65 1.3900
C64 Cl1 1.704(6)
C65 C66 1.3900
C65 H65 0.9300
C66 C67 1.3900
C66 Cl2 1.724(6)
C67 C68 1.3900
C67 H67 0.9300
C68 H68 0.9300
O42 C71 1.237(10)
C71 C72 1.510(12)
C72 O43 1.436(11)
C72 H72A 0.9700
C72 H72B 0.9700
O43 C73 1.361(7)
C73 C74 1.3900
C73 C78 1.3900
C74 C75 1.3900
C74 Cl3 1.704(6)
C75 C76 1.3900
C75 H75 0.9300
C76 C77 1.3900
C76 Cl4 1.735(5)
C77 C78 1.3900
C77 H77 0.9300
C78 H78 0.9300
Cu4 OX2 1.936(6)
Cu4 O61 1.939(6)
Cu4 N52 1.966(7)
Cu4 N51 1.976(7)
Cu4 O81 2.266(7)
Cu5 O71 1.946(6)
Cu5 OX2 1.946(5)
Cu5 N62 1.990(7)
Cu5 N61 1.998(7)
Cu5 O91 2.269(6)
Cu6 OX2 1.936(6)
Cu6 O51 1.955(6)
Cu6 N72 1.984(7)
Cu6 N71 1.986(7)
Cu6 O82 2.184(7)
OX2 HOX2 0.86(8)
O51 N52 1.323(9)
N51 C81 1.327(11)
N51 C85 1.347(10)
N52 C86 1.305(10)
O61 N62 1.335(8)
N61 C101 1.340(11)
N61 C105 1.350(11)
N62 C106 1.294(11)
O71 N72 1.330(9)
N71 C121 1.332(11)
N71 C125 1.351(11)
N72 C126 1.292(11)
O81 C141 1.277(11)
O82 C141 1.226(11)
O91 C151 1.242(10)
C81 C82 1.388(13)
C81 H81 0.9300
C82 C83 1.382(13)
C82 H82 0.9300
C83 C84 1.374(13)
C83 H83 0.9300
C84 C85 1.382(12)
C84 H84 0.9300
C85 C86 1.491(12)
C86 C87 1.484(10)
C87 C88 1.3900
C87 C92 1.3900
C88 C89 1.3900
C88 H88 0.9300
C89 C90 1.3900
C89 H89 0.9300
C90 C91 1.3900
C90 H90 0.9300
C91 C92 1.3900
C91 H91 0.9300
C92 H92 0.9300
C101 C102 1.382(13)
C101 H101 0.9300
C102 C103 1.351(13)
C102 H102 0.9300
C103 C104 1.379(13)
C103 H103 0.9300
C104 C105 1.374(12)
C104 H104 0.9300
C105 C106 1.492(12)
C106 C107 1.469(10)
C107 C108 1.3900
C107 C112 1.3900
C108 C109 1.3900
C108 H108 0.9300
C109 C110 1.3900
C109 H109 0.9300
C110 C111 1.3900
C110 H110 0.9300
C111 C112 1.3900
C111 H111 0.9300
C112 H112 0.9300
C121 C122 1.376(13)
C121 H121 0.9300
C122 C123 1.371(14)
C122 H122 0.9300
C123 C124 1.378(14)
C123 H123 0.9300
C124 C125 1.351(12)
C124 H124 0.9300
C125 C126 1.468(12)
C126 C127 1.480(10)
C127 C128 1.3900
C127 C132 1.3900
C128 C129 1.3900
C128 H128 0.9300
C129 C130 1.3900
C129 H129 0.9300
C130 C131 1.3900
C130 H130 0.9300
C131 C132 1.3900
C131 H131 0.9300
C132 H132 0.9300
C141 C142 1.519(13)
C142 O83 1.412(11)
C142 H14A 0.9700
C142 H14B 0.9700
O83 C143 1.372(8)
C143 C144 1.3900
C143 C148 1.3900
C144 C145 1.3900
C144 Cl5 1.698(6)
C145 C146 1.3900
C145 H145 0.9300
C146 C147 1.3900
C146 Cl6 1.720(6)
C147 C148 1.3900
C147 H147 0.9300
C148 H148 0.9300
O92 C151 1.240(10)
C151 C152 1.528(13)
C152 O93 1.422(10)
C152 H15A 0.9700
C152 H15B 0.9700
O93 C153 1.366(8)
C153 C154 1.3900
C153 C158 1.3900
C154 C155 1.3900
C154 Cl7 1.700(6)
C155 C156 1.3900
C155 H155 0.9300
C156 C157 1.3900
C156 Cl8 1.724(6)
C157 C158 1.3900
C157 H157 0.9300
C158 H158 0.9300
OM1 CM1 1.49(2)
OM2 CM2 1.35(3)
OM3 CM3 1.35(2)
NS1 CS1 1.01(4)
CS1 CS2 1.06(4)
